data_4106758
loop_
_publ_author_name
'Skye Fortier'
'Nikolas Kaltsoyannis'
'Guang Wu'
'Trevor W. Hayton'

_publ_contact_author_email hayton@chem.ucsb.edu
_publ_contact_author_name 'Trevor W. Hayton'
_publ_section_title
;
 Probing the Reactivity and Electronic Structure of a Uranium(V) Terminal
 Oxo Complex
;
_journal_name_full 'Journal of the American Chemical Society'
_journal_page_first 14224
_journal_page_last 14227
_journal_paper_doi 10.1021/ja206083p
_journal_volume 133
_journal_year 2011
_chemical_formula_sum 'C42 H124 N6 O2 Si14 U2'
_chemical_formula_weight 1614.79
_chemical_name_systematic
; 
 ? 
;
_space_group_IT_number 14
_symmetry_cell_setting monoclinic
_symmetry_space_group_name_Hall '-P 2ybc'
_symmetry_space_group_name_H-M 'P 1 21/c 1'
_atom_sites_solution_hydrogens geom
_atom_sites_solution_primary direct
_atom_sites_solution_secondary difmap
_audit_creation_method SHELXL-97
_cell_angle_alpha 90.00
_cell_angle_beta 95.226(3)
_cell_angle_gamma 90.00
_cell_formula_units_Z 6
_cell_length_a 30.5707(12)
_cell_length_b 17.3732(7)
_cell_length_c 21.5107(8)
_cell_measurement_temperature 100(2)
_cell_volume 11377.1(8)
_computing_structure_refinement 'SHELXL-97 (Sheldrick, 2008)'
_computing_structure_solution 'SHELXS-97 (Sheldrick, 2008)'
_diffrn_ambient_temperature 100(2)
_diffrn_measured_fraction_theta_full 0.997
_diffrn_measured_fraction_theta_max 0.997
_diffrn_measurement_device_type 'CCD area detector'
_diffrn_measurement_method 'omega scan'
_diffrn_radiation_monochromator graphite
_diffrn_radiation_source 'fine-focus sealed tube'
_diffrn_radiation_type MoK\a
_diffrn_radiation_wavelength 0.71073
_diffrn_reflns_av_R_equivalents 0.0489
_diffrn_reflns_av_sigmaI/netI 0.0545
_diffrn_reflns_limit_h_max 39
_diffrn_reflns_limit_h_min -40
_diffrn_reflns_limit_k_max 23
_diffrn_reflns_limit_k_min -22
_diffrn_reflns_limit_l_max 28
_diffrn_reflns_limit_l_min -28
_diffrn_reflns_number 95153
_diffrn_reflns_theta_full 28.32
_diffrn_reflns_theta_max 28.32
_diffrn_reflns_theta_min 1.34
_exptl_absorpt_coefficient_mu 4.519
_exptl_absorpt_correction_T_max 0.5103
_exptl_absorpt_correction_T_min 0.1273
_exptl_absorpt_correction_type multi-scan
_exptl_absorpt_process_details SADABS
_exptl_crystal_colour pale_yellow
_exptl_crystal_density_diffrn 1.414
_exptl_crystal_description irregular
_exptl_crystal_F_000 4884
_exptl_crystal_size_max 0.15
_exptl_crystal_size_mid 0.15
_exptl_crystal_size_min 0.10
_refine_diff_density_max 1.917
_refine_diff_density_min -1.015
_refine_diff_density_rms 0.127
_refine_ls_extinction_method none
_refine_ls_goodness_of_fit_ref 0.994
_refine_ls_hydrogen_treatment constr
_refine_ls_matrix_type full
_refine_ls_number_parameters 952
_refine_ls_number_reflns 28242
_refine_ls_number_restraints 0
_refine_ls_restrained_S_all 0.994
_refine_ls_R_factor_all 0.0584
_refine_ls_R_factor_gt 0.0327
_refine_ls_shift/su_max 0.003
_refine_ls_shift/su_mean 0.000
_refine_ls_structure_factor_coef Fsqd
_refine_ls_weighting_details 'calc w=1/[\s^2^(Fo^2^)+(0.0168P)^2^+11.6585P] where P=(Fo^2^+2Fc^2^)/3'
_refine_ls_weighting_scheme calc
_refine_ls_wR_factor_gt 0.0567
_refine_ls_wR_factor_ref 0.0638
_reflns_number_gt 21026
_reflns_number_total 28242
_reflns_threshold_expression >2sigma(I)
_cod_data_source_file ja206083p_si_001_3.cif
_cod_data_source_block Complex_3
_cod_database_code 4106758

loop_
_symmetry_equiv_pos_as_xyz
'x, y, z'
'-x, y+1/2, -z+1/2'
'-x, -y, -z'
'x, -y-1/2, z-1/2'

loop_
_atom_site_label
_atom_site_type_symbol
_atom_site_fract_x
_atom_site_fract_y
_atom_site_fract_z
_atom_site_U_iso_or_equiv
_atom_site_adp_type
_atom_site_occupancy
_atom_site_symmetry_multiplicity
_atom_site_calc_flag
_atom_site_refinement_flags
U1 U 0.261796(4) 0.267285(7) 0.208453(6) 0.01236(3) Uani 1 1 d .
U2 U 0.417119(4) 0.750603(8) 0.409331(6) 0.01185(3) Uani 1 1 d .
U3 U 0.091803(4) 0.755389(8) 0.008045(6) 0.01519(3) Uani 1 1 d .
Si2 Si 0.41891(4) 0.75740(6) 0.58370(5) 0.0207(2) Uani 1 1 d .
Si17 Si 0.18661(4) 0.77573(6) 0.11036(5) 0.0212(2) Uani 1 1 d .
Si11 Si 0.34060(4) 0.61119(6) 0.43525(5) 0.0169(2) Uani 1 1 d .
Si8 Si 0.35575(3) 0.28129(6) 0.31469(5) 0.0167(2) Uani 1 1 d .
Si13 Si 0.45087(4) 0.91287(6) 0.32597(5) 0.0178(2) Uani 1 1 d .
Si3 Si -0.01738(4) 0.74508(6) 0.07444(6) 0.0243(2) Uani 1 1 d .
Si10 Si 0.31796(4) 0.71068(6) 0.32147(5) 0.0222(3) Uani 1 1 d .
Si20 Si 0.07085(4) 0.95017(6) 0.01414(5) 0.0187(2) Uani 1 1 d .
Si9 Si 0.28228(3) 0.39568(6) 0.32846(5) 0.0155(2) Uani 1 1 d .
Si4 Si 0.29438(4) 0.40668(6) 0.10206(5) 0.0215(2) Uani 1 1 d .
Si6 Si 0.28665(4) 0.10126(6) 0.12242(5) 0.0192(2) Uani 1 1 d .
Si1 Si 0.14893(4) 0.27967(6) 0.26293(5) 0.0200(2) Uani 1 1 d .
Si12 Si 0.39298(4) 0.94023(6) 0.42949(5) 0.0199(2) Uani 1 1 d .
Si16 Si 0.11906(4) 0.66332(6) 0.14830(5) 0.0202(2) Uani 1 1 d .
Si18 Si 0.12753(4) 0.59285(7) -0.07461(5) 0.0265(3) Uani 1 1 d .
Si21 Si 0.11587(4) 0.89870(6) -0.09816(5) 0.0215(2) Uani 1 1 d .
Si15 Si 0.48357(4) 0.61534(6) 0.33896(5) 0.0208(2) Uani 1 1 d .
Si7 Si 0.24487(4) 0.07928(6) 0.24251(5) 0.0200(2) Uani 1 1 d .
Si5 Si 0.20471(4) 0.33529(6) 0.07651(5) 0.0199(2) Uani 1 1 d .
Si14 Si 0.52436(4) 0.70601(6) 0.44906(5) 0.0210(2) Uani 1 1 d .
O2 O 0.41795(8) 0.75463(14) 0.50683(10) 0.0169(5) Uani 1 1 d .
O1 O 0.19841(8) 0.27374(14) 0.23861(11) 0.0168(5) Uani 1 1 d .
O3 O 0.03057(8) 0.74895(14) 0.04529(12) 0.0203(6) Uani 1 1 d .
N2 N 0.26686(10) 0.13941(17) 0.18882(14) 0.0159(7) Uani 1 1 d .
N5 N 0.42110(10) 0.87713(17) 0.38456(13) 0.0146(7) Uani 1 1 d .
N7 N 0.13730(10) 0.72704(17) 0.09399(14) 0.0170(7) Uani 1 1 d .
N6 N 0.47930(10) 0.68511(17) 0.39614(14) 0.0160(7) Uani 1 1 d .
N1 N 0.30490(9) 0.31934(16) 0.28930(13) 0.0135(6) Uani 1 1 d .
N3 N 0.25470(10) 0.34189(17) 0.12219(13) 0.0163(7) Uani 1 1 d .
N4 N 0.35438(10) 0.68320(17) 0.38419(14) 0.0165(7) Uani 1 1 d .
Si19 Si 0.03495(4) 0.65109(7) -0.10436(5) 0.0253(3) Uani 1 1 d .
N9 N 0.09352(10) 0.87791(17) -0.02877(14) 0.0179(7) Uani 1 1 d .
N8 N 0.08639(11) 0.65853(17) -0.06293(15) 0.0203(7) Uani 1 1 d .
C23 C 0.25083(13) 0.3588(2) 0.39232(17) 0.0222(9) Uani 1 1 d .
H23A H 0.2284 0.3225 0.3751 0.033 Uiso 1 1 calc R
H23B H 0.2367 0.4019 0.4120 0.033 Uiso 1 1 calc R
H23C H 0.2709 0.3325 0.4236 0.033 Uiso 1 1 calc R
C58 C 0.07586(14) 0.9220(2) 0.09843(18) 0.0246(9) Uani 1 1 d .
H58A H 0.0660 0.8687 0.1024 0.037 Uiso 1 1 calc R
H58B H 0.0576 0.9561 0.1216 0.037 Uiso 1 1 calc R
H58C H 0.1066 0.9263 0.1155 0.037 Uiso 1 1 calc R
C20 C 0.35841(13) 0.2515(2) 0.39840(16) 0.0234(9) Uani 1 1 d .
H20A H 0.3562 0.2971 0.4247 0.035 Uiso 1 1 calc R
H20B H 0.3864 0.2253 0.4100 0.035 Uiso 1 1 calc R
H20C H 0.3341 0.2163 0.4044 0.035 Uiso 1 1 calc R
C10 C 0.18196(13) 0.2357(2) 0.08225(18) 0.0231(9) Uani 1 1 d .
H10A H 0.1988 0.2000 0.0584 0.035 Uiso 1 1 calc R
H10B H 0.1511 0.2352 0.0652 0.035 Uiso 1 1 calc R
H10C H 0.1840 0.2197 0.1261 0.035 Uiso 1 1 calc R
C5 C 0.10578(13) 0.2495(3) 0.2009(2) 0.0311(10) Uani 1 1 d .
H5A H 0.1052 0.2857 0.1658 0.047 Uiso 1 1 calc R
H5B H 0.0771 0.2493 0.2178 0.047 Uiso 1 1 calc R
H5C H 0.1124 0.1977 0.1863 0.047 Uiso 1 1 calc R
C32 C 0.42804(14) 0.9694(2) 0.50132(18) 0.0260(10) Uani 1 1 d .
H32A H 0.4374 0.9235 0.5254 0.039 Uiso 1 1 calc R
H32B H 0.4112 1.0031 0.5268 0.039 Uiso 1 1 calc R
H32C H 0.4540 0.9970 0.4894 0.039 Uiso 1 1 calc R
C3 C 0.01173(12) 0.9662(2) -0.01510(18) 0.0208(9) Uani 1 1 d .
H3A H 0.0101 0.9751 -0.0607 0.025 Uiso 1 1 calc R
H3B H -0.0048 0.9183 -0.0083 0.025 Uiso 1 1 calc R
C22 C 0.24456(13) 0.4490(2) 0.26964(17) 0.0198(8) Uani 1 1 d .
H22A H 0.2618 0.4731 0.2387 0.030 Uiso 1 1 calc R
H22B H 0.2287 0.4888 0.2908 0.030 Uiso 1 1 calc R
H22C H 0.2234 0.4129 0.2487 0.030 Uiso 1 1 calc R
C64 C 0.01072(14) 0.7500(2) -0.1124(2) 0.0312(10) Uani 1 1 d .
H64A H 0.0138 0.7759 -0.0718 0.047 Uiso 1 1 calc R
H64B H -0.0205 0.7462 -0.1273 0.047 Uiso 1 1 calc R
H64C H 0.0261 0.7796 -0.1425 0.047 Uiso 1 1 calc R
C60 C -0.06261(14) 0.7435(3) 0.0107(2) 0.0355(11) Uani 1 1 d .
H60A H -0.0603 0.7887 -0.0161 0.053 Uiso 1 1 calc R
H60B H -0.0909 0.7443 0.0287 0.053 Uiso 1 1 calc R
H60C H -0.0605 0.6966 -0.0142 0.053 Uiso 1 1 calc R
C25 C 0.39276(13) 0.5625(2) 0.46803(18) 0.0229(9) Uani 1 1 d .
H25A H 0.4061 0.5357 0.4344 0.034 Uiso 1 1 calc R
H25B H 0.3860 0.5253 0.5000 0.034 Uiso 1 1 calc R
H25C H 0.4133 0.6012 0.4867 0.034 Uiso 1 1 calc R
C31 C 0.41644(13) 0.9610(2) 0.26142(17) 0.0206(9) Uani 1 1 d .
H31A H 0.3904 0.9296 0.2497 0.031 Uiso 1 1 calc R
H31B H 0.4335 0.9670 0.2253 0.031 Uiso 1 1 calc R
H31C H 0.4073 1.0118 0.2753 0.031 Uiso 1 1 calc R
C63 C 0.08544(13) 0.5866(2) 0.1062(2) 0.0260(10) Uani 1 1 d .
H63A H 0.0637 0.6104 0.0759 0.039 Uiso 1 1 calc R
H63B H 0.0703 0.5565 0.1363 0.039 Uiso 1 1 calc R
H63C H 0.1046 0.5528 0.0844 0.039 Uiso 1 1 calc R
C2 C 0.32411(13) 0.4671(2) 0.36322(17) 0.0191(8) Uani 1 1 d .
H2A H 0.3463 0.4395 0.3912 0.023 Uiso 1 1 calc R
H2B H 0.3394 0.4904 0.3292 0.023 Uiso 1 1 calc R
C59 C 0.10031(14) 1.0445(2) 0.0123(2) 0.0286(10) Uani 1 1 d .
H59A H 0.1318 1.0365 0.0236 0.043 Uiso 1 1 calc R
H59B H 0.0887 1.0801 0.0421 0.043 Uiso 1 1 calc R
H59C H 0.0959 1.0664 -0.0298 0.043 Uiso 1 1 calc R
C34 C 0.34147(14) 0.8921(2) 0.44984(19) 0.0291(10) Uani 1 1 d .
H34A H 0.3209 0.8876 0.4123 0.044 Uiso 1 1 calc R
H34B H 0.3280 0.9229 0.4812 0.044 Uiso 1 1 calc R
H34C H 0.3485 0.8408 0.4667 0.044 Uiso 1 1 calc R
C1 C 0.30368(13) 0.5323(2) 0.40070(18) 0.0198(8) Uani 1 1 d .
H1A H 0.2894 0.5080 0.4353 0.024 Uiso 1 1 calc R
H1B H 0.2801 0.5568 0.3728 0.024 Uiso 1 1 calc R
C16 C 0.18537(13) 0.0593(2) 0.2195(2) 0.0271(10) Uani 1 1 d .
H16A H 0.1695 0.1080 0.2133 0.041 Uiso 1 1 calc R
H16B H 0.1730 0.0296 0.2525 0.041 Uiso 1 1 calc R
H16C H 0.1825 0.0296 0.1805 0.041 Uiso 1 1 calc R
C18 C 0.25137(14) 0.1265(2) 0.32137(18) 0.0250(9) Uani 1 1 d .
H18A H 0.2823 0.1251 0.3378 0.037 Uiso 1 1 calc R
H18B H 0.2337 0.0989 0.3499 0.037 Uiso 1 1 calc R
H18C H 0.2415 0.1801 0.3176 0.037 Uiso 1 1 calc R
C35 C 0.42954(14) 0.6064(3) 0.2911(2) 0.0308(10) Uani 1 1 d .
H35A H 0.4071 0.5895 0.3178 0.046 Uiso 1 1 calc R
H35B H 0.4321 0.5686 0.2578 0.046 Uiso 1 1 calc R
H35C H 0.4212 0.6565 0.2726 0.046 Uiso 1 1 calc R
C12 C 0.20846(15) 0.3516(2) -0.00891(18) 0.0303(10) Uani 1 1 d .
H12A H 0.2181 0.4044 -0.0157 0.045 Uiso 1 1 calc R
H12B H 0.1796 0.3433 -0.0316 0.045 Uiso 1 1 calc R
H12C H 0.2297 0.3154 -0.0242 0.045 Uiso 1 1 calc R
C38 C 0.52101(14) 0.8086(2) 0.47481(19) 0.0269(10) Uani 1 1 d .
H38A H 0.5279 0.8427 0.4408 0.040 Uiso 1 1 calc R
H38B H 0.5421 0.8172 0.5112 0.040 Uiso 1 1 calc R
H38C H 0.4912 0.8195 0.4859 0.040 Uiso 1 1 calc R
C24 C 0.31089(14) 0.6537(2) 0.49907(19) 0.0261(9) Uani 1 1 d .
H24A H 0.3274 0.6979 0.5171 0.039 Uiso 1 1 calc R
H24B H 0.3080 0.6149 0.5315 0.039 Uiso 1 1 calc R
H24C H 0.2816 0.6707 0.4821 0.039 Uiso 1 1 calc R
C13 C 0.30274(13) 0.1806(2) 0.07058(18) 0.0248(9) Uani 1 1 d .
H13A H 0.2765 0.2098 0.0551 0.037 Uiso 1 1 calc R
H13B H 0.3166 0.1588 0.0352 0.037 Uiso 1 1 calc R
H13C H 0.3235 0.2150 0.0942 0.037 Uiso 1 1 calc R
C26 C 0.30843(15) 0.6343(2) 0.26018(19) 0.0308(11) Uani 1 1 d .
H26A H 0.3367 0.6133 0.2502 0.046 Uiso 1 1 calc R
H26B H 0.2931 0.6567 0.2225 0.046 Uiso 1 1 calc R
H26C H 0.2905 0.5930 0.2758 0.046 Uiso 1 1 calc R
C15 C 0.33760(13) 0.0412(2) 0.13844(19) 0.0271(10) Uani 1 1 d .
H15A H 0.3595 0.0699 0.1653 0.041 Uiso 1 1 calc R
H15B H 0.3497 0.0288 0.0990 0.041 Uiso 1 1 calc R
H15C H 0.3302 -0.0066 0.1594 0.041 Uiso 1 1 calc R
C36 C 0.52462(13) 0.6377(2) 0.28289(18) 0.0237(9) Uani 1 1 d .
H36A H 0.5214 0.6915 0.2695 0.036 Uiso 1 1 calc R
H36B H 0.5198 0.6039 0.2464 0.036 Uiso 1 1 calc R
H36C H 0.5543 0.6296 0.3031 0.036 Uiso 1 1 calc R
C28 C 0.34181(15) 0.7945(2) 0.28148(19) 0.0303(10) Uani 1 1 d .
H28A H 0.3444 0.8386 0.3100 0.045 Uiso 1 1 calc R
H28B H 0.3226 0.8080 0.2441 0.045 Uiso 1 1 calc R
H28C H 0.3709 0.7807 0.2694 0.045 Uiso 1 1 calc R
C48 C 0.16399(14) 0.6113(2) 0.19622(19) 0.0289(10) Uani 1 1 d .
H48A H 0.1815 0.5817 0.1686 0.043 Uiso 1 1 calc R
H48B H 0.1511 0.5762 0.2252 0.043 Uiso 1 1 calc R
H48C H 0.1829 0.6487 0.2199 0.043 Uiso 1 1 calc R
C46 C 0.23680(13) 0.7141(2) 0.1118(2) 0.0312(10) Uani 1 1 d .
H46A H 0.2354 0.6739 0.1435 0.047 Uiso 1 1 calc R
H46B H 0.2630 0.7458 0.1219 0.047 Uiso 1 1 calc R
H46C H 0.2383 0.6902 0.0708 0.047 Uiso 1 1 calc R
C44 C 0.19280(14) 0.8469(2) 0.0474(2) 0.0278(10) Uani 1 1 d .
H44A H 0.1900 0.8207 0.0069 0.042 Uiso 1 1 calc R
H44B H 0.2218 0.8712 0.0539 0.042 Uiso 1 1 calc R
H44C H 0.1699 0.8863 0.0481 0.042 Uiso 1 1 calc R
C17 C 0.27358(14) -0.0157(2) 0.2529(2) 0.0307(10) Uani 1 1 d .
H17A H 0.2694 -0.0450 0.2139 0.046 Uiso 1 1 calc R
H17B H 0.2613 -0.0447 0.2863 0.046 Uiso 1 1 calc R
H17C H 0.3050 -0.0071 0.2639 0.046 Uiso 1 1 calc R
C19 C 0.40390(13) 0.3467(2) 0.30670(19) 0.0270(10) Uani 1 1 d .
H19A H 0.4045 0.3618 0.2629 0.040 Uiso 1 1 calc R
H19B H 0.4312 0.3195 0.3206 0.040 Uiso 1 1 calc R
H19C H 0.4012 0.3926 0.3324 0.040 Uiso 1 1 calc R
C61 C -0.02130(15) 0.6564(3) 0.1221(2) 0.0366(12) Uani 1 1 d .
H61A H -0.0180 0.6110 0.0958 0.055 Uiso 1 1 calc R
H61B H -0.0500 0.6548 0.1391 0.055 Uiso 1 1 calc R
H61C H 0.0020 0.6566 0.1565 0.055 Uiso 1 1 calc R
C14 C 0.24496(14) 0.0397(2) 0.07717(19) 0.0299(10) Uani 1 1 d .
H14A H 0.2375 -0.0042 0.1029 0.045 Uiso 1 1 calc R
H14B H 0.2570 0.0209 0.0393 0.045 Uiso 1 1 calc R
H14C H 0.2184 0.0701 0.0656 0.045 Uiso 1 1 calc R
C29 C 0.47954(14) 0.8317(2) 0.28940(19) 0.0265(9) Uani 1 1 d .
H29A H 0.5012 0.8089 0.3203 0.040 Uiso 1 1 calc R
H29B H 0.4944 0.8511 0.2541 0.040 Uiso 1 1 calc R
H29C H 0.4580 0.7925 0.2746 0.040 Uiso 1 1 calc R
C4 C 0.13680(14) 0.3809(2) 0.2851(2) 0.0303(10) Uani 1 1 d .
H4A H 0.1576 0.3970 0.3200 0.045 Uiso 1 1 calc R
H4B H 0.1068 0.3840 0.2975 0.045 Uiso 1 1 calc R
H4C H 0.1396 0.4149 0.2493 0.045 Uiso 1 1 calc R
C41 C 0.47298(15) 0.7934(2) 0.61891(18) 0.0297(10) Uani 1 1 d .
H41A H 0.4963 0.7585 0.6080 0.045 Uiso 1 1 calc R
H41B H 0.4728 0.7955 0.6644 0.045 Uiso 1 1 calc R
H41C H 0.4783 0.8450 0.6029 0.045 Uiso 1 1 calc R
C42 C 0.41096(16) 0.6594(2) 0.61579(19) 0.0321(11) Uani 1 1 d .
H42A H 0.3822 0.6395 0.5994 0.048 Uiso 1 1 calc R
H42B H 0.4124 0.6621 0.6614 0.048 Uiso 1 1 calc R
H42C H 0.4341 0.6251 0.6034 0.048 Uiso 1 1 calc R
C47 C 0.08637(14) 0.7169(2) 0.20433(19) 0.0284(10) Uani 1 1 d .
H47A H 0.0648 0.7501 0.1809 0.043 Uiso 1 1 calc R
H47B H 0.1062 0.7485 0.2321 0.043 Uiso 1 1 calc R
H47C H 0.0711 0.6800 0.2292 0.043 Uiso 1 1 calc R
C27 C 0.26340(14) 0.7408(3) 0.3462(2) 0.0393(12) Uani 1 1 d .
H27A H 0.2487 0.6961 0.3627 0.059 Uiso 1 1 calc R
H27B H 0.2453 0.7616 0.3101 0.059 Uiso 1 1 calc R
H27C H 0.2677 0.7804 0.3786 0.059 Uiso 1 1 calc R
C9 C 0.27380(15) 0.5079(2) 0.09780(19) 0.0296(10) Uani 1 1 d .
H9A H 0.2518 0.5133 0.0620 0.044 Uiso 1 1 calc R
H9B H 0.2983 0.5430 0.0929 0.044 Uiso 1 1 calc R
H9C H 0.2605 0.5205 0.1363 0.044 Uiso 1 1 calc R
C21 C 0.36591(13) 0.1949(2) 0.26565(18) 0.0240(9) Uani 1 1 d .
H21A H 0.3427 0.1568 0.2696 0.036 Uiso 1 1 calc R
H21B H 0.3944 0.1722 0.2799 0.036 Uiso 1 1 calc R
H21C H 0.3659 0.2105 0.2219 0.036 Uiso 1 1 calc R
C54 C 0.13583(14) 0.8072(2) -0.13159(19) 0.0286(10) Uani 1 1 d .
H54A H 0.1568 0.7822 -0.1008 0.043 Uiso 1 1 calc R
H54B H 0.1503 0.8187 -0.1694 0.043 Uiso 1 1 calc R
H54C H 0.1109 0.7727 -0.1421 0.043 Uiso 1 1 calc R
C55 C 0.07472(13) 0.9440(2) -0.15687(19) 0.0276(10) Uani 1 1 d .
H55A H 0.0491 0.9102 -0.1641 0.041 Uiso 1 1 calc R
H55B H 0.0880 0.9517 -0.1962 0.041 Uiso 1 1 calc R
H55C H 0.0655 0.9938 -0.1411 0.041 Uiso 1 1 calc R
C45 C 0.18840(15) 0.8279(3) 0.1862(2) 0.0346(11) Uani 1 1 d .
H45A H 0.1631 0.8625 0.1860 0.052 Uiso 1 1 calc R
H45B H 0.2156 0.8579 0.1923 0.052 Uiso 1 1 calc R
H45C H 0.1875 0.7906 0.2203 0.052 Uiso 1 1 calc R
C53 C 0.17690(14) 0.6120(3) -0.0191(2) 0.0323(11) Uani 1 1 d .
H53A H 0.1875 0.6644 -0.0256 0.048 Uiso 1 1 calc R
H53B H 0.2001 0.5750 -0.0265 0.048 Uiso 1 1 calc R
H53C H 0.1690 0.6067 0.0239 0.048 Uiso 1 1 calc R
C30 C 0.49395(14) 0.9827(2) 0.3565(2) 0.0305(11) Uani 1 1 d .
H30A H 0.4800 1.0308 0.3680 0.046 Uiso 1 1 calc R
H30B H 0.5138 0.9931 0.3243 0.046 Uiso 1 1 calc R
H30C H 0.5107 0.9609 0.3934 0.046 Uiso 1 1 calc R
C11 C 0.16422(14) 0.4067(2) 0.10173(19) 0.0272(10) Uani 1 1 d .
H11A H 0.1621 0.4017 0.1467 0.041 Uiso 1 1 calc R
H11B H 0.1354 0.3971 0.0793 0.041 Uiso 1 1 calc R
H11C H 0.1739 0.4589 0.0924 0.041 Uiso 1 1 calc R
C37 C 0.49813(15) 0.5185(2) 0.3728(2) 0.0333(11) Uani 1 1 d .
H37A H 0.5279 0.5200 0.3938 0.050 Uiso 1 1 calc R
H37B H 0.4967 0.4801 0.3393 0.050 Uiso 1 1 calc R
H37C H 0.4773 0.5047 0.4031 0.050 Uiso 1 1 calc R
C6 C 0.14518(14) 0.2174(3) 0.33248(19) 0.0301(10) Uani 1 1 d .
H6A H 0.1488 0.1634 0.3208 0.045 Uiso 1 1 calc R
H6B H 0.1164 0.2242 0.3484 0.045 Uiso 1 1 calc R
H6C H 0.1683 0.2316 0.3650 0.045 Uiso 1 1 calc R
C39 C 0.57860(14) 0.6992(3) 0.4170(2) 0.0423(13) Uani 1 1 d .
H39A H 0.5844 0.6456 0.4063 0.063 Uiso 1 1 calc R
H39B H 0.6016 0.7173 0.4482 0.063 Uiso 1 1 calc R
H39C H 0.5784 0.7312 0.3794 0.063 Uiso 1 1 calc R
C8 C 0.31706(16) 0.3850(3) 0.02646(19) 0.0340(11) Uani 1 1 d .
H8A H 0.3237 0.3299 0.0243 0.051 Uiso 1 1 calc R
H8B H 0.3440 0.4148 0.0234 0.051 Uiso 1 1 calc R
H8C H 0.2954 0.3989 -0.0081 0.051 Uiso 1 1 calc R
C65 C 0.37533(16) 1.0316(2) 0.38865(19) 0.0330(11) Uani 1 1 d .
H65A H 0.4013 1.0602 0.3781 0.050 Uiso 1 1 calc R
H65B H 0.3587 1.0630 0.4161 0.050 Uiso 1 1 calc R
H65C H 0.3568 1.0195 0.3503 0.050 Uiso 1 1 calc R
C7 C 0.34309(14) 0.4031(3) 0.16135(19) 0.0315(10) Uani 1 1 d .
H7A H 0.3338 0.4146 0.2027 0.047 Uiso 1 1 calc R
H7B H 0.3648 0.4412 0.1507 0.047 Uiso 1 1 calc R
H7C H 0.3562 0.3515 0.1616 0.047 Uiso 1 1 calc R
C43 C 0.37522(15) 0.8225(2) 0.60749(19) 0.0316(11) Uani 1 1 d .
H43A H 0.3810 0.8751 0.5941 0.047 Uiso 1 1 calc R
H43B H 0.3749 0.8211 0.6530 0.047 Uiso 1 1 calc R
H43C H 0.3467 0.8055 0.5879 0.047 Uiso 1 1 calc R
C40 C 0.52644(15) 0.6399(2) 0.5175(2) 0.0331(11) Uani 1 1 d .
H40A H 0.4988 0.6434 0.5371 0.050 Uiso 1 1 calc R
H40B H 0.5509 0.6546 0.5478 0.050 Uiso 1 1 calc R
H40C H 0.5307 0.5869 0.5036 0.050 Uiso 1 1 calc R
C56 C 0.16518(14) 0.9631(3) -0.0903(2) 0.0327(11) Uani 1 1 d .
H56A H 0.1562 1.0152 -0.0795 0.049 Uiso 1 1 calc R
H56B H 0.1786 0.9644 -0.1299 0.049 Uiso 1 1 calc R
H56C H 0.1865 0.9433 -0.0574 0.049 Uiso 1 1 calc R
C50 C -0.00208(14) 0.5861(2) -0.0640(2) 0.0325(11) Uani 1 1 d .
H50A H 0.0096 0.5335 -0.0635 0.049 Uiso 1 1 calc R
H50B H -0.0315 0.5868 -0.0863 0.049 Uiso 1 1 calc R
H50C H -0.0038 0.6039 -0.0211 0.049 Uiso 1 1 calc R
C51 C 0.14783(17) 0.5980(3) -0.1535(2) 0.0415(13) Uani 1 1 d .
H51A H 0.1239 0.5851 -0.1852 0.062 Uiso 1 1 calc R
H51B H 0.1720 0.5613 -0.1560 0.062 Uiso 1 1 calc R
H51C H 0.1583 0.6502 -0.1609 0.062 Uiso 1 1 calc R
C52 C 0.10923(16) 0.4919(2) -0.0632(2) 0.0401(13) Uani 1 1 d .
H52A H 0.0972 0.4875 -0.0227 0.060 Uiso 1 1 calc R
H52B H 0.1343 0.4571 -0.0644 0.060 Uiso 1 1 calc R
H52C H 0.0866 0.4782 -0.0965 0.060 Uiso 1 1 calc R
C62 C -0.02457(14) 0.8305(2) 0.1246(2) 0.0323(11) Uani 1 1 d .
H62A H -0.0025 0.8295 0.1605 0.048 Uiso 1 1 calc R
H62B H -0.0540 0.8296 0.1392 0.048 Uiso 1 1 calc R
H62C H -0.0210 0.8776 0.1004 0.048 Uiso 1 1 calc R
C49 C 0.03530(17) 0.6140(3) -0.1865(2) 0.0431(13) Uani 1 1 d .
H49A H 0.0527 0.6486 -0.2104 0.065 Uiso 1 1 calc R
H49B H 0.0051 0.6118 -0.2061 0.065 Uiso 1 1 calc R
H49C H 0.0482 0.5623 -0.1856 0.065 Uiso 1 1 calc R

loop_
_atom_site_aniso_label
_atom_site_aniso_U_11
_atom_site_aniso_U_22
_atom_site_aniso_U_33
_atom_site_aniso_U_23
_atom_site_aniso_U_13
_atom_site_aniso_U_12
U1 0.01296(7) 0.01302(6) 0.01104(6) -0.00097(5) 0.00071(5) -0.00100(5)
U2 0.01187(6) 0.01245(7) 0.01113(6) -0.00019(5) 0.00055(5) 0.00011(5)
U3 0.01432(7) 0.01431(7) 0.01666(7) 0.00071(6) -0.00014(5) 0.00017(5)
Si2 0.0294(6) 0.0207(6) 0.0117(5) -0.0012(4) 0.0011(4) -0.0007(5)
Si17 0.0181(6) 0.0200(5) 0.0243(6) -0.0001(5) -0.0040(5) -0.0022(4)
Si11 0.0169(6) 0.0180(5) 0.0162(5) -0.0023(4) 0.0031(4) -0.0034(4)
Si8 0.0147(6) 0.0204(5) 0.0146(5) -0.0016(4) -0.0008(4) 0.0006(4)
Si13 0.0228(6) 0.0147(5) 0.0155(5) 0.0016(4) -0.0001(4) -0.0009(4)
Si3 0.0156(6) 0.0203(6) 0.0375(6) 0.0005(5) 0.0061(5) -0.0001(5)
Si10 0.0195(6) 0.0235(6) 0.0224(6) 0.0012(5) -0.0053(5) -0.0028(5)
Si20 0.0149(6) 0.0151(5) 0.0260(6) 0.0014(4) 0.0019(5) 0.0008(4)
Si9 0.0158(6) 0.0168(5) 0.0137(5) -0.0024(4) 0.0012(4) -0.0023(4)
Si4 0.0271(7) 0.0225(6) 0.0155(5) 0.0041(4) 0.0045(5) -0.0021(5)
Si6 0.0213(6) 0.0173(5) 0.0187(6) -0.0041(4) -0.0002(5) 0.0032(4)
Si1 0.0146(6) 0.0231(6) 0.0226(6) -0.0007(5) 0.0032(4) -0.0011(4)
Si12 0.0280(7) 0.0170(5) 0.0144(5) -0.0010(4) -0.0001(5) 0.0055(4)
Si16 0.0225(6) 0.0182(5) 0.0198(6) 0.0017(4) 0.0011(5) 0.0018(4)
Si18 0.0324(7) 0.0232(6) 0.0233(6) -0.0058(5) -0.0012(5) 0.0050(5)
Si21 0.0209(6) 0.0212(6) 0.0232(6) 0.0062(5) 0.0065(5) -0.0001(4)
Si15 0.0209(6) 0.0184(5) 0.0237(6) -0.0014(5) 0.0054(5) 0.0028(4)
Si7 0.0223(6) 0.0152(5) 0.0224(6) 0.0023(4) 0.0017(5) -0.0015(4)
Si5 0.0252(7) 0.0199(6) 0.0142(5) 0.0001(4) -0.0005(5) 0.0046(4)
Si14 0.0169(6) 0.0264(6) 0.0192(6) 0.0016(5) -0.0014(5) 0.0038(4)
O2 0.0205(14) 0.0180(13) 0.0122(12) -0.0027(11) 0.0007(10) -0.0008(11)
O1 0.0158(14) 0.0174(13) 0.0169(13) -0.0043(11) 0.0007(10) -0.0024(10)
O3 0.0174(14) 0.0171(13) 0.0264(14) -0.0003(12) 0.0028(11) -0.0003(11)
N2 0.0154(17) 0.0158(16) 0.0163(16) -0.0021(13) 0.0012(13) 0.0001(12)
N5 0.0177(18) 0.0142(15) 0.0114(15) -0.0001(12) -0.0004(13) 0.0017(12)
N7 0.0169(17) 0.0148(15) 0.0189(16) 0.0008(13) -0.0002(13) 0.0014(12)
N6 0.0151(17) 0.0170(16) 0.0160(16) 0.0015(13) 0.0023(13) 0.0019(12)
N1 0.0093(16) 0.0173(16) 0.0136(15) -0.0015(12) -0.0012(12) -0.0026(12)
N3 0.0234(19) 0.0159(16) 0.0102(15) 0.0008(12) 0.0055(13) 0.0007(13)
N4 0.0159(17) 0.0182(16) 0.0155(16) -0.0011(13) 0.0026(13) -0.0009(12)
Si19 0.0278(7) 0.0233(6) 0.0234(6) -0.0012(5) -0.0050(5) -0.0027(5)
N9 0.0144(17) 0.0183(16) 0.0208(17) 0.0018(13) 0.0003(13) 0.0009(13)
N8 0.0225(19) 0.0171(16) 0.0209(17) 0.0000(14) -0.0009(14) -0.0005(13)
C23 0.025(2) 0.022(2) 0.020(2) -0.0031(16) 0.0021(17) -0.0047(17)
C58 0.025(2) 0.024(2) 0.025(2) -0.0022(17) 0.0039(18) 0.0052(17)
C20 0.025(2) 0.026(2) 0.0172(18) -0.0010(17) -0.0046(15) 0.0024(18)
C10 0.019(2) 0.024(2) 0.026(2) -0.0053(17) -0.0045(16) -0.0006(16)
C5 0.014(2) 0.040(3) 0.039(2) -0.001(2) -0.0021(17) -0.0042(19)
C32 0.033(3) 0.024(2) 0.020(2) -0.0046(17) 0.0015(18) 0.0033(18)
C3 0.018(2) 0.020(2) 0.025(2) 0.0005(17) 0.0037(17) 0.0008(16)
C22 0.025(2) 0.0129(18) 0.021(2) -0.0034(15) -0.0007(17) -0.0019(15)
C64 0.025(2) 0.033(2) 0.033(2) 0.009(2) -0.0119(18) -0.0039(19)
C60 0.020(2) 0.036(3) 0.050(3) -0.003(2) 0.001(2) -0.0011(19)
C25 0.029(2) 0.020(2) 0.019(2) 0.0007(16) 0.0014(18) -0.0032(17)
C31 0.026(2) 0.0167(19) 0.019(2) 0.0010(16) 0.0005(17) 0.0014(16)
C63 0.022(2) 0.019(2) 0.037(3) 0.0015(18) 0.0018(19) 0.0010(16)
C2 0.021(2) 0.0187(19) 0.0180(19) -0.0014(16) 0.0022(16) -0.0036(16)
C59 0.025(2) 0.018(2) 0.042(3) -0.0008(19) 0.000(2) -0.0032(17)
C34 0.029(3) 0.033(2) 0.026(2) -0.0053(19) 0.0049(19) 0.0080(19)
C1 0.019(2) 0.0173(19) 0.023(2) -0.0009(16) 0.0036(17) -0.0012(15)
C16 0.027(2) 0.021(2) 0.034(2) 0.0042(18) 0.0034(19) -0.0062(17)
C18 0.023(2) 0.028(2) 0.025(2) 0.0049(18) 0.0049(18) -0.0001(17)
C35 0.030(3) 0.034(3) 0.030(2) -0.009(2) 0.009(2) -0.0028(19)
C12 0.040(3) 0.031(2) 0.019(2) 0.0029(18) -0.0047(19) 0.005(2)
C38 0.023(2) 0.030(2) 0.026(2) 0.0009(19) -0.0059(18) -0.0038(18)
C24 0.025(2) 0.027(2) 0.028(2) -0.0037(18) 0.0065(18) -0.0051(17)
C13 0.022(2) 0.033(2) 0.020(2) -0.0021(18) 0.0037(17) 0.0064(18)
C26 0.036(3) 0.031(2) 0.023(2) 0.0004(19) -0.0089(19) -0.014(2)
C15 0.026(2) 0.027(2) 0.029(2) -0.0049(18) 0.0044(19) 0.0100(18)
C36 0.026(2) 0.023(2) 0.023(2) -0.0029(17) 0.0085(18) 0.0051(17)
C28 0.037(3) 0.027(2) 0.026(2) 0.0032(19) -0.004(2) -0.0029(19)
C48 0.036(3) 0.023(2) 0.027(2) 0.0072(18) 0.002(2) 0.0053(18)
C46 0.021(2) 0.030(2) 0.041(3) 0.002(2) -0.006(2) 0.0000(18)
C44 0.022(2) 0.028(2) 0.034(2) 0.0023(19) 0.0024(19) -0.0024(17)
C17 0.033(3) 0.019(2) 0.040(3) 0.0066(19) 0.001(2) 0.0009(18)
C19 0.020(2) 0.034(2) 0.027(2) -0.0032(19) -0.0014(18) -0.0006(18)
C61 0.026(3) 0.031(3) 0.055(3) 0.007(2) 0.017(2) -0.0029(19)
C14 0.036(3) 0.026(2) 0.027(2) -0.0120(19) -0.003(2) -0.0005(19)
C29 0.031(3) 0.027(2) 0.023(2) 0.0041(18) 0.0079(18) 0.0055(18)
C4 0.022(2) 0.034(2) 0.037(3) -0.003(2) 0.013(2) 0.0040(18)
C41 0.045(3) 0.028(2) 0.015(2) -0.0014(17) -0.0039(19) -0.004(2)
C42 0.045(3) 0.032(2) 0.019(2) 0.0024(19) 0.002(2) -0.006(2)
C47 0.029(3) 0.032(2) 0.025(2) 0.0012(19) 0.0081(18) 0.0026(19)
C27 0.026(2) 0.041(3) 0.048(3) 0.006(2) -0.007(2) 0.002(2)
C9 0.043(3) 0.022(2) 0.024(2) 0.0022(18) 0.004(2) -0.0058(19)
C21 0.020(2) 0.032(2) 0.020(2) -0.0029(18) 0.0024(17) 0.0036(17)
C54 0.031(3) 0.030(2) 0.026(2) 0.0044(19) 0.0118(19) 0.0033(19)
C55 0.029(3) 0.026(2) 0.028(2) 0.0084(18) 0.0061(19) 0.0028(18)
C45 0.036(3) 0.033(3) 0.032(3) -0.006(2) -0.006(2) -0.004(2)
C53 0.031(3) 0.036(3) 0.029(2) -0.006(2) 0.001(2) 0.007(2)
C30 0.033(3) 0.030(2) 0.027(2) 0.0053(19) -0.005(2) -0.0103(19)
C11 0.032(3) 0.027(2) 0.023(2) 0.0008(18) 0.0006(18) 0.0114(18)
C37 0.038(3) 0.020(2) 0.042(3) 0.004(2) 0.011(2) 0.0062(19)
C6 0.024(2) 0.037(3) 0.031(2) 0.005(2) 0.0107(19) -0.0058(19)
C39 0.016(2) 0.072(4) 0.039(3) -0.014(3) 0.000(2) 0.000(2)
C8 0.045(3) 0.032(2) 0.027(2) 0.003(2) 0.015(2) -0.005(2)
C65 0.048(3) 0.027(2) 0.024(2) -0.0015(19) 0.003(2) 0.019(2)
C7 0.023(3) 0.045(3) 0.027(2) 0.009(2) 0.0063(19) -0.002(2)
C43 0.044(3) 0.032(2) 0.019(2) -0.0042(19) 0.008(2) 0.003(2)
C40 0.037(3) 0.031(2) 0.029(2) 0.005(2) -0.007(2) 0.011(2)
C56 0.025(3) 0.037(3) 0.037(3) 0.013(2) 0.006(2) -0.0053(19)
C50 0.031(3) 0.025(2) 0.041(3) -0.004(2) 0.000(2) -0.0042(19)
C51 0.048(3) 0.045(3) 0.032(3) -0.011(2) 0.008(2) 0.014(2)
C52 0.052(3) 0.022(2) 0.044(3) -0.006(2) -0.011(2) 0.007(2)
C62 0.022(3) 0.030(2) 0.046(3) 0.001(2) 0.016(2) 0.0034(18)
C49 0.050(3) 0.050(3) 0.027(3) -0.007(2) -0.007(2) -0.007(3)

loop_
_atom_type_symbol
_atom_type_description
_atom_type_scat_dispersion_real
_atom_type_scat_dispersion_imag
_atom_type_scat_source
C C 0.0033 0.0016 'International Tables Vol C Tables 4.2.6.8 and 6.1.1.4'
H H 0.0000 0.0000 'International Tables Vol C Tables 4.2.6.8 and 6.1.1.4'
N N 0.0061 0.0033 'International Tables Vol C Tables 4.2.6.8 and 6.1.1.4'
O O 0.0106 0.0060 'International Tables Vol C Tables 4.2.6.8 and 6.1.1.4'
Si Si 0.0817 0.0704 'International Tables Vol C Tables 4.2.6.8 and 6.1.1.4'
U U -9.6767 9.6646 'International Tables Vol C Tables 4.2.6.8 and 6.1.1.4'

loop_
_geom_angle_atom_site_label_1
_geom_angle_atom_site_label_2
_geom_angle_atom_site_label_3
_geom_angle
_geom_angle_site_symmetry_1
O1 U1 N3 101.59(10) .
O1 U1 N2 100.96(10) .
N3 U1 N2 114.34(11) .
O1 U1 N1 103.25(10) .
N3 U1 N1 113.97(11) .
N2 U1 N1 119.18(10) .
O2 U2 N6 102.07(10) .
O2 U2 N5 101.94(10) .
N6 U2 N5 113.30(11) .
O2 U2 N4 100.87(10) .
N6 U2 N4 114.41(11) .
N5 U2 N4 120.42(10) .
O3 U3 N7 100.31(10) .
O3 U3 N8 101.76(11) .
N7 U3 N8 112.95(11) .
O3 U3 N9 103.41(10) .
N7 U3 N9 117.14(11) .
N8 U3 N9 117.57(11) .
O2 Si2 C43 110.24(16) .
O2 Si2 C42 110.71(16) .
C43 Si2 C42 109.5(2) .
O2 Si2 C41 110.56(17) .
C43 Si2 C41 108.5(2) .
C42 Si2 C41 107.3(2) .
N7 Si17 C44 108.70(17) .
N7 Si17 C45 111.73(19) .
C44 Si17 C45 108.6(2) .
N7 Si17 C46 114.86(17) .
C44 Si17 C46 104.8(2) .
C45 Si17 C46 107.8(2) .
N4 Si11 C24 109.96(17) .
N4 Si11 C1 116.36(16) .
C24 Si11 C1 105.30(18) .
N4 Si11 C25 108.27(17) .
C24 Si11 C25 110.77(19) .
C1 Si11 C25 106.09(17) .
N1 Si8 C20 111.64(17) .
N1 Si8 C21 108.54(16) .
C20 Si8 C21 108.95(18) .
N1 Si8 C19 115.40(17) .
C20 Si8 C19 106.86(18) .
C21 Si8 C19 105.13(19) .
N5 Si13 C31 113.82(17) .
N5 Si13 C30 112.14(18) .
C31 Si13 C30 107.67(18) .
N5 Si13 C29 109.41(17) .
C31 Si13 C29 106.23(18) .
C30 Si13 C29 107.2(2) .
O3 Si3 C60 110.38(18) .
O3 Si3 C62 110.14(17) .
C60 Si3 C62 108.7(2) .
O3 Si3 C61 110.34(18) .
C60 Si3 C61 108.3(2) .
C62 Si3 C61 108.9(2) .
N4 Si10 C27 112.42(18) .
N4 Si10 C28 108.78(17) .
C27 Si10 C28 107.9(2) .
N4 Si10 C26 113.55(17) .
C27 Si10 C26 108.2(2) .
C28 Si10 C26 105.61(19) .
N9 Si20 C58 108.90(17) .
N9 Si20 C59 113.90(18) .
C58 Si20 C59 104.63(19) .
N9 Si20 C3 110.28(16) .
C58 Si20 C3 110.75(18) .
C59 Si20 C3 108.25(18) .
N1 Si9 C23 110.37(16) .
N1 Si9 C22 107.18(15) .
C23 Si9 C22 109.92(18) .
N1 Si9 C2 114.00(16) .
C23 Si9 C2 108.12(17) .
C22 Si9 C2 107.16(17) .
N3 Si4 C8 114.21(18) .
N3 Si4 C9 112.48(18) .
C8 Si4 C9 107.3(2) .
N3 Si4 C7 109.79(17) .
C8 Si4 C7 104.6(2) .
C9 Si4 C7 108.0(2) .
N2 Si6 C13 109.90(17) .
N2 Si6 C14 112.06(18) .
C13 Si6 C14 108.42(19) .
N2 Si6 C15 114.00(17) .
C13 Si6 C15 105.11(19) .
C14 Si6 C15 106.97(19) .
O1 Si1 C6 110.16(17) .
O1 Si1 C5 111.42(17) .
C6 Si1 C5 108.7(2) .
O1 Si1 C4 110.43(17) .
C6 Si1 C4 108.3(2) .
C5 Si1 C4 107.7(2) .
N5 Si12 C32 110.81(17) .
N5 Si12 C34 108.54(17) .
C32 Si12 C34 111.07(19) .
N5 Si12 C65 114.21(17) .
C32 Si12 C65 106.11(19) .
C34 Si12 C65 106.0(2) .
N7 Si16 C63 108.98(17) .
N7 Si16 C48 114.41(18) .
C63 Si16 C48 105.43(19) .
N7 Si16 C47 109.72(17) .
C63 Si16 C47 111.3(2) .
C48 Si16 C47 106.98(19) .
N8 Si18 C51 114.02(19) .
N8 Si18 C52 111.7(2) .
C51 Si18 C52 107.1(2) .
N8 Si18 C53 110.17(18) .
C51 Si18 C53 104.9(2) .
C52 Si18 C53 108.6(2) .
N9 Si21 C54 108.77(17) .
N9 Si21 C56 115.05(18) .
C54 Si21 C56 104.7(2) .
N9 Si21 C55 111.99(17) .
C54 Si21 C55 108.70(19) .
C56 Si21 C55 107.20(19) .
N6 Si15 C36 114.28(17) .
N6 Si15 C37 112.44(18) .
C36 Si15 C37 106.9(2) .
N6 Si15 C35 109.10(17) .
C36 Si15 C35 105.94(19) .
C37 Si15 C35 107.9(2) .
N2 Si7 C17 113.79(18) .
N2 Si7 C16 111.14(17) .
C17 Si7 C16 107.52(19) .
N2 Si7 C18 108.80(17) .
C17 Si7 C18 105.52(19) .
C16 Si7 C18 109.90(19) .
N3 Si5 C11 111.27(17) .
N3 Si5 C12 114.46(18) .
C11 Si5 C12 106.62(19) .
N3 Si5 C10 109.59(16) .
C11 Si5 C10 109.57(19) .
C12 Si5 C10 105.08(19) .
N6 Si14 C39 115.03(18) .
N6 Si14 C40 110.82(18) .
C39 Si14 C40 106.7(2) .
N6 Si14 C38 109.29(16) .
C39 Si14 C38 104.2(2) .
C40 Si14 C38 110.61(19) .
Si2 O2 U2 179.60(18) .
Si1 O1 U1 179.25(16) .
Si3 O3 U3 179.29(16) .
Si6 N2 Si7 120.22(17) .
Si6 N2 U1 124.24(16) .
Si7 N2 U1 115.33(15) .
Si13 N5 Si12 119.76(17) .
Si13 N5 U2 124.09(16) .
Si12 N5 U2 116.13(15) .
Si17 N7 Si16 119.98(17) .
Si17 N7 U3 121.13(16) .
Si16 N7 U3 118.47(16) .
Si15 N6 Si14 120.06(18) .
Si15 N6 U2 123.96(16) .
Si14 N6 U2 115.96(15) .
Si8 N1 Si9 121.41(16) .
Si8 N1 U1 122.07(15) .
Si9 N1 U1 116.35(14) .
Si4 N3 Si5 119.87(17) .
Si4 N3 U1 124.02(16) .
Si5 N3 U1 116.04(16) .
Si10 N4 Si11 120.86(18) .
Si10 N4 U2 120.76(16) .
Si11 N4 U2 117.89(15) .
N8 Si19 C50 111.39(18) .
N8 Si19 C64 108.10(17) .
C50 Si19 C64 110.3(2) .
N8 Si19 C49 115.1(2) .
C50 Si19 C49 106.5(2) .
C64 Si19 C49 105.2(2) .
Si21 N9 Si20 120.89(18) .
Si21 N9 U3 121.19(16) .
Si20 N9 U3 117.91(16) .
Si18 N8 Si19 120.70(18) .
Si18 N8 U3 125.21(16) .
Si19 N8 U3 114.01(16) .
C3 C3 Si20 116.1(3) 3_575
C1 C2 Si9 113.3(3) .
C2 C1 Si11 118.7(3) .

loop_
_geom_bond_atom_site_label_1
_geom_bond_atom_site_label_2
_geom_bond_distance
_geom_bond_site_symmetry_2
U1 O1 2.102(2) .
U1 N3 2.258(3) .
U1 N2 2.269(3) .
U1 N1 2.272(3) .
U2 O2 2.096(2) .
U2 N6 2.255(3) .
U2 N5 2.268(3) .
U2 N4 2.270(3) .
U3 O3 2.105(3) .
U3 N7 2.264(3) .
U3 N8 2.268(3) .
U3 N9 2.273(3) .
Si2 O2 1.652(2) .
Si2 C43 1.857(4) .
Si2 C42 1.861(4) .
Si2 C41 1.863(4) .
Si17 N7 1.737(3) .
Si17 C44 1.857(4) .
Si17 C45 1.863(4) .
Si17 C46 1.869(4) .
Si11 N4 1.742(3) .
Si11 C24 1.866(4) .
Si11 C1 1.884(4) .
Si11 C25 1.884(4) .
Si8 N1 1.731(3) .
Si8 C20 1.868(4) .
Si8 C21 1.877(4) .
Si8 C19 1.879(4) .
Si13 N5 1.735(3) .
Si13 C31 1.863(4) .
Si13 C30 1.866(4) .
Si13 C29 1.871(4) .
Si3 O3 1.647(3) .
Si3 C60 1.857(4) .
Si3 C62 1.860(4) .
Si3 C61 1.861(4) .
Si10 N4 1.736(3) .
Si10 C27 1.871(5) .
Si10 C28 1.872(4) .
Si10 C26 1.874(4) .
Si20 N9 1.739(3) .
Si20 C58 1.871(4) .
Si20 C59 1.873(4) .
Si20 C3 1.879(4) .
Si9 N1 1.747(3) .
Si9 C23 1.861(4) .
Si9 C22 1.877(4) .
Si9 C2 1.887(4) .
Si4 N3 1.738(3) .
Si4 C8 1.863(4) .
Si4 C9 1.867(4) .
Si4 C7 1.871(4) .
Si6 N2 1.733(3) .
Si6 C13 1.867(4) .
Si6 C14 1.868(4) .
Si6 C15 1.881(4) .
Si1 O1 1.648(3) .
Si1 C6 1.859(4) .
Si1 C5 1.865(4) .
Si1 C4 1.869(4) .
Si12 N5 1.740(3) .
Si12 C32 1.869(4) .
Si12 C34 1.869(4) .
Si12 C65 1.870(4) .
Si16 N7 1.738(3) .
Si16 C63 1.866(4) .
Si16 C48 1.873(4) .
Si16 C47 1.881(4) .
Si18 N8 1.733(3) .
Si18 C51 1.862(5) .
Si18 C52 1.863(5) .
Si18 C53 1.867(4) .
Si21 N9 1.735(3) .
Si21 C54 1.870(4) .
Si21 C56 1.872(4) .
Si21 C55 1.873(4) .
Si15 N6 1.740(3) .
Si15 C36 1.859(4) .
Si15 C37 1.871(4) .
Si15 C35 1.871(4) .
Si7 N2 1.737(3) .
Si7 C17 1.873(4) .
Si7 C16 1.874(4) .
Si7 C18 1.878(4) .
Si5 N3 1.744(3) .
Si5 C11 1.868(4) .
Si5 C12 1.873(4) .
Si5 C10 1.873(4) .
Si14 N6 1.743(3) .
Si14 C39 1.857(5) .
Si14 C40 1.864(4) .
Si14 C38 1.872(4) .
Si19 N8 1.740(3) .
Si19 C50 1.868(4) .
Si19 C64 1.872(4) .
Si19 C49 1.881(4) .
C3 C3 1.550(7) 3_575
C2 C1 1.554(5) .
